data_9008431
loop_
_publ_author_name
'Noe D C'
'Hughes J M'
'Mariano A N'
'Drexler J W'
'Kato A'

_publ_section_title
;
 The crystal structure of monoclinic britholite-(Ce) and britholite-(Y)
 Note: annealed sample
;
_journal_name_full 'Zeitschrift fur Kristallographie'
_journal_page_first 233
_journal_page_last 246
_journal_paper_doi 10.1524/zkri.1993.206.Part-2.233
_journal_volume 206
_journal_year 1993
_chemical_compound_source 'the Kipawa syenite gneiss complex'
_chemical_formula_sum 'Ca2.43 Ce2.57 F0.8 H O12.1 Si3'
_chemical_name_mineral Britholite-(Ce)
_space_group_IT_number 4
_symmetry_space_group_name_Hall 'P 2c'
_symmetry_space_group_name_H-M 'P 1 1 21'
_cell_angle_alpha 90
_cell_angle_beta 90
_cell_angle_gamma 120.038
_cell_formula_units_Z 2
_cell_length_a 9.4932
_cell_length_b 9.4985
_cell_length_c 6.9371
_cell_volume 541.514
_database_code_amcsd 0011043
_exptl_crystal_density_diffrn 4.604
_cod_original_formula_sum '(Ca2.43 Ce2.57) Si3 O12.1 F.8 H'
_cod_database_code 9008431

loop_
_space_group_symop_operation_xyz
x,y,z
-x,-y,1/2+z

loop_
_atom_site_label
_atom_site_fract_x
_atom_site_fract_y
_atom_site_fract_z
_atom_site_occupancy
_atom_site_U_iso_or_equiv
_atom_site_type_symbol
_atom_site_attached_hydrogens
Ca1a 0.33306 0.66670 -0.00540 0.58000 0.01482 Ca 0
Ce1a 0.33306 0.66670 -0.00540 0.42000 0.01482 Ce 0
Ca1b 0.33361 0.66653 0.49340 0.63000 0.01127 Ca 0
Ce1b 0.33361 0.66653 0.49340 0.37000 0.01127 Ce 0
Ca2a 0.99015 0.24053 0.24370 0.40000 0.01280 Ca 0
Ce2a 0.99015 0.24053 0.24370 0.60000 0.01280 Ce 0
Ca2b 0.24055 0.25039 0.74350 0.41000 0.01294 Ca 0
Ce2b 0.24055 0.25039 0.74350 0.59000 0.01294 Ce 0
Ca2c 0.25040 0.00989 0.24450 0.41000 0.01265 Ca 0
Ce2c 0.25040 0.00989 0.24450 0.59000 0.01265 Ce 0
Si1 0.02840 0.62960 0.25000 1.00000 0.00887 Si 0
Si2 0.37020 0.39850 0.24300 1.00000 0.00912 Si 0
Si3 0.60120 0.97150 0.24070 1.00000 0.00912 Si 0
O1a 0.83540 0.51150 0.23600 1.00000 0.01684 O 0
O1b 0.48780 0.32300 0.23800 1.00000 0.01773 O 0
O1c 0.67590 0.16420 0.25300 1.00000 0.01748 O 0
O2a 0.40560 0.87390 0.22700 1.00000 0.01520 O 0
O2b 0.46810 0.59450 0.22600 1.00000 0.01229 O 0
O2c 0.12660 0.53280 0.26700 1.00000 0.01140 O 0
O3a 0.63920 0.90100 0.05380 1.00000 0.01077 O 0
O3b 0.68280 0.92370 0.42000 1.00000 0.01900 O 0
O3c 0.26130 0.36020 0.05460 1.00000 0.01089 O 0
O3d 0.24070 0.31710 0.42100 1.00000 0.02153 O 0
O3e 0.07620 0.75810 0.07060 1.00000 0.01672 O 0
O3f 0.09990 0.73800 0.43950 1.00000 0.01406 O 0
F -0.00040 0.99950 0.21170 0.80000 0.53422 F 0
O-H -0.00040 0.99950 0.21170 0.10000 0.78752 O 1

loop_
_cod_changelog_entry_id
_cod_changelog_entry_author
_cod_changelog_entry_date
_cod_changelog_entry_text
1
;cod-tools version 3.8.0
Id: cif_guess_AMCSD_atom_types 9581 2023-05-17 12:35:41Z saulius
;
2023-05-18T11:40:06+03:00
;Derived atom types and hydrogen counts
from atom names that follow the AMCSD naming convention
(Wat == water, O-H == hydroxyl).
;

loop_
_cod_related_entry_id
_cod_related_entry_database
_cod_related_entry_code
1 AMCSD 0011043
